data_4070222
loop_
_publ_author_name
'Huynh, Han Vinh'
'Han, Yuan'
'Jothibasu, Ramasamy'
'Yang, Jie An'

_publ_section_title
;
 13C NMR Spectroscopic Determination of Ligand Donor Strengths Using
 N-Heterocyclic Carbene Complexes of Palladium(II)
;
_journal_issue 18
_journal_name_full Organometallics
_journal_page_first 5395
_journal_paper_doi 10.1021/om900667d
_journal_volume 28
_journal_year 2009
_chemical_formula_sum 'C30 H36 Br2 N4 Pd'
_chemical_formula_weight 718.85
_chemical_name_systematic
; 
 ? 
;
_space_group_IT_number 61
_symmetry_cell_setting orthorhombic
_symmetry_space_group_name_Hall '-P 2ac 2ab'
_symmetry_space_group_name_H-M 'P b c a'
_atom_sites_solution_hydrogens geom
_atom_sites_solution_primary direct
_atom_sites_solution_secondary difmap
_audit_creation_method SHELXL-97
_cell_angle_alpha 90.00
_cell_angle_beta 90.00
_cell_angle_gamma 90.00
_cell_formula_units_Z 8
_cell_length_a 17.9836(16)
_cell_length_b 9.9233(9)
_cell_length_c 33.946(3)
_cell_measurement_reflns_used 2072
_cell_measurement_temperature 223(2)
_cell_measurement_theta_max 19.31
_cell_measurement_theta_min 2.40
_cell_volume 6057.9(9)
_computing_cell_refinement 'Bruker SMART'
_computing_data_collection 'Bruker SMART'
_computing_data_reduction 'Bruker SAINT'
_computing_molecular_graphics 'Bruker SHELXTL'
_computing_publication_material 'Bruker SHELXTL'
_computing_structure_refinement 'SHELXL-97 (Sheldrick, 1997)'
_computing_structure_solution 'SHELXS-97 (Sheldrick, 1990)'
_diffrn_ambient_temperature 223(2)
_diffrn_measured_fraction_theta_full 0.997
_diffrn_measured_fraction_theta_max 0.997
_diffrn_measurement_device_type 'CCD area detector'
_diffrn_measurement_method 'phi and omega scans'
_diffrn_radiation_monochromator graphite
_diffrn_radiation_source 'fine-focus sealed tube'
_diffrn_radiation_type MoK\a
_diffrn_radiation_wavelength 0.71073
_diffrn_reflns_av_R_equivalents 0.1381
_diffrn_reflns_av_sigmaI/netI 0.1019
_diffrn_reflns_limit_h_max 23
_diffrn_reflns_limit_h_min -23
_diffrn_reflns_limit_k_max 12
_diffrn_reflns_limit_k_min -12
_diffrn_reflns_limit_l_max 44
_diffrn_reflns_limit_l_min -37
_diffrn_reflns_number 40642
_diffrn_reflns_theta_full 27.50
_diffrn_reflns_theta_max 27.50
_diffrn_reflns_theta_min 1.65
_exptl_absorpt_coefficient_mu 3.276
_exptl_absorpt_correction_T_max 0.7796
_exptl_absorpt_correction_T_min 0.3851
_exptl_absorpt_correction_type multi-scan
_exptl_absorpt_process_details 'Sadabs,(Sheldrick 2001)'
_exptl_crystal_colour COLOURLESS
_exptl_crystal_density_diffrn 1.576
_exptl_crystal_density_meas ?
_exptl_crystal_density_method 'not measured'
_exptl_crystal_description ROD
_exptl_crystal_F_000 2880
_exptl_crystal_size_max 0.36
_exptl_crystal_size_mid 0.10
_exptl_crystal_size_min 0.08
_refine_diff_density_max 0.944
_refine_diff_density_min -0.952
_refine_diff_density_rms 0.130
_refine_ls_extinction_method none
_refine_ls_goodness_of_fit_ref 1.005
_refine_ls_hydrogen_treatment constr
_refine_ls_matrix_type full
_refine_ls_number_parameters 338
_refine_ls_number_reflns 6938
_refine_ls_number_restraints 0
_refine_ls_restrained_S_all 1.005
_refine_ls_R_factor_all 0.1262
_refine_ls_R_factor_gt 0.0609
_refine_ls_shift/su_max 0.000
_refine_ls_shift/su_mean 0.000
_refine_ls_structure_factor_coef Fsqd
_refine_ls_weighting_details 'calc w=1/[\s^2^(Fo^2^)+(0.0539P)^2^+2.4100P] where P=(Fo^2^+2Fc^2^)/3'
_refine_ls_weighting_scheme calc
_refine_ls_wR_factor_gt 0.1206
_refine_ls_wR_factor_ref 0.1399
_reflns_number_gt 3985
_reflns_number_total 6938
_reflns_threshold_expression >2sigma(I)
_cod_data_source_file om900667d_si_004.cif
_cod_data_source_block 8
_cod_depositor_comments
;
The following automatic conversions were performed:

'_symmetry_cell_setting' value 'Orthorhombic' changed to
'orthorhombic' according to
/home/saulius/struct/CIF-dictionaries/cif_core.dic dictionary named
'cif_core.dic' version 2.4.2 from 2011-04-26.

Automatic conversion script
Id: cif_fix_values 1715 2011-07-08 13:25:40Z adriana 

The following automatic conversions were performed:

'_exptl_crystal_density_meas' value 'not measured' was changed to '?'
- the value is perceived as not measured.

Automatic conversion script
Id: cif_fix_values 3008 2015-01-20 13:52:24Z robertas 
;
_cod_original_sg_symbol_H-M Pbca
_cod_database_code 4070222

loop_
_symmetry_equiv_pos_as_xyz
'x, y, z'
'-x+1/2, -y, z+1/2'
'-x, y+1/2, -z+1/2'
'x+1/2, -y+1/2, -z'
'-x, -y, -z'
'x-1/2, y, -z-1/2'
'x, -y-1/2, z-1/2'
'-x-1/2, y-1/2, z'

loop_
_atom_site_label
_atom_site_type_symbol
_atom_site_fract_x
_atom_site_fract_y
_atom_site_fract_z
_atom_site_U_iso_or_equiv
_atom_site_adp_type
_atom_site_occupancy
_atom_site_symmetry_multiplicity
_atom_site_calc_flag
_atom_site_refinement_flags
Pd1 Pd 0.01931(2) 0.13667(5) 0.121455(13) 0.02796(14) Uani 1 1 d .
Br1 Br -0.08362(4) 0.20518(9) 0.16353(2) 0.0511(2) Uani 1 1 d .
Br2 Br 0.12307(4) 0.06235(8) 0.08064(2) 0.0452(2) Uani 1 1 d .
N1 N 0.0733(3) 0.0138(5) 0.19902(14) 0.0320(12) Uani 1 1 d .
N2 N 0.1366(3) 0.1927(5) 0.18253(14) 0.0288(12) Uani 1 1 d .
N3 N -0.0670(3) 0.0923(5) 0.04544(14) 0.0353(13) Uani 1 1 d .
N4 N -0.0617(3) 0.3034(6) 0.06215(15) 0.0383(14) Uani 1 1 d .
C1 C 0.0813(3) 0.1089(6) 0.17048(18) 0.0317(15) Uani 1 1 d .
C2 C 0.1228(3) 0.0382(6) 0.22935(18) 0.0335(15) Uani 1 1 d .
C3 C 0.1366(4) -0.0274(7) 0.2650(2) 0.0463(19) Uani 1 1 d .
H3 H 0.1106 -0.1060 0.2719 0.056 Uiso 1 1 calc R
C4 C 0.1894(5) 0.0265(9) 0.2895(2) 0.061(2) Uani 1 1 d .
H4 H 0.1978 -0.0137 0.3141 0.073 Uiso 1 1 calc R
C5 C 0.2303(4) 0.1376(9) 0.2789(2) 0.057(2) Uani 1 1 d .
H5 H 0.2675 0.1690 0.2961 0.068 Uiso 1 1 calc R
C6 C 0.2184(3) 0.2039(8) 0.24421(19) 0.0420(17) Uani 1 1 d .
H6 H 0.2460 0.2809 0.2375 0.050 Uiso 1 1 calc R
C7 C 0.1637(3) 0.1532(7) 0.21904(18) 0.0339(15) Uani 1 1 d .
C8 C 0.0177(4) -0.0954(7) 0.19626(19) 0.0373(16) Uani 1 1 d .
H8 H -0.0103 -0.0816 0.1715 0.045 Uiso 1 1 calc R
C9 C 0.0565(4) -0.2334(7) 0.1933(2) 0.054(2) Uani 1 1 d .
H9A H 0.0923 -0.2317 0.1719 0.082 Uiso 1 1 calc R
H9B H 0.0197 -0.3028 0.1882 0.082 Uiso 1 1 calc R
H9C H 0.0820 -0.2528 0.2178 0.082 Uiso 1 1 calc R
C10 C -0.0378(4) -0.0893(8) 0.2298(2) 0.061(2) Uani 1 1 d .
H10A H -0.0129 -0.1110 0.2543 0.091 Uiso 1 1 calc R
H10B H -0.0773 -0.1538 0.2251 0.091 Uiso 1 1 calc R
H10C H -0.0586 0.0007 0.2314 0.091 Uiso 1 1 calc R
C11 C 0.1599(3) 0.3120(6) 0.15922(18) 0.0311(14) Uani 1 1 d .
H11 H 0.1332 0.3069 0.1338 0.037 Uiso 1 1 calc R
C12 C 0.1369(4) 0.4419(7) 0.1784(2) 0.054(2) Uani 1 1 d .
H12A H 0.0842 0.4386 0.1845 0.081 Uiso 1 1 calc R
H12B H 0.1465 0.5162 0.1605 0.081 Uiso 1 1 calc R
H12C H 0.1650 0.4547 0.2024 0.081 Uiso 1 1 calc R
C13 C 0.2430(4) 0.3065(8) 0.1497(2) 0.0486(19) Uani 1 1 d .
H13A H 0.2715 0.3200 0.1737 0.073 Uiso 1 1 calc R
H13B H 0.2552 0.3767 0.1309 0.073 Uiso 1 1 calc R
H13C H 0.2551 0.2192 0.1386 0.073 Uiso 1 1 calc R
C14 C -0.0421(3) 0.1788(7) 0.07239(19) 0.0318(15) Uani 1 1 d .
C15 C -0.1089(4) 0.1607(8) 0.01439(18) 0.0444(19) Uani 1 1 d .
H15A H -0.1611 0.1321 0.0144 0.053 Uiso 1 1 calc R
H15B H -0.0874 0.1423 -0.0116 0.053 Uiso 1 1 calc R
C16 C -0.1023(4) 0.3069(8) 0.0246(2) 0.054(2) Uani 1 1 d .
H16A H -0.0742 0.3560 0.0044 0.065 Uiso 1 1 calc R
H16B H -0.1513 0.3486 0.0277 0.065 Uiso 1 1 calc R
C17 C -0.0580(3) -0.0513(7) 0.04619(19) 0.0404(17) Uani 1 1 d .
H17A H -0.0136 -0.0719 0.0618 0.048 Uiso 1 1 calc R
H17B H -0.0482 -0.0816 0.0192 0.048 Uiso 1 1 calc R
C18 C -0.1218(3) -0.1342(7) 0.06232(19) 0.0350(15) Uani 1 1 d .
C19 C -0.1496(4) -0.2425(8) 0.0427(2) 0.056(2) Uani 1 1 d .
H19 H -0.1319 -0.2635 0.0173 0.068 Uiso 1 1 calc R
C20 C -0.2050(4) -0.3234(8) 0.0601(3) 0.067(3) Uani 1 1 d .
H20 H -0.2225 -0.4009 0.0472 0.080 Uiso 1 1 calc R
C21 C -0.2330(5) -0.2882(11) 0.0959(3) 0.081(3) Uani 1 1 d .
H21 H -0.2722 -0.3379 0.1071 0.098 Uiso 1 1 calc R
C22 C -0.2043(6) -0.1818(10) 0.1153(3) 0.091(4) Uani 1 1 d .
H22 H -0.2216 -0.1616 0.1407 0.109 Uiso 1 1 calc R
C23 C -0.1507(4) -0.1030(8) 0.0989(3) 0.060(2) Uani 1 1 d .
H23 H -0.1333 -0.0269 0.1125 0.073 Uiso 1 1 calc R
C24 C -0.0448(4) 0.4260(7) 0.0833(2) 0.0468(18) Uani 1 1 d .
H24A H -0.0472 0.4068 0.1116 0.056 Uiso 1 1 calc R
H24B H -0.0837 0.4922 0.0774 0.056 Uiso 1 1 calc R
C25 C 0.0298(4) 0.4897(7) 0.07448(19) 0.0412(17) Uani 1 1 d .
C26 C 0.0425(5) 0.6229(8) 0.0855(2) 0.051(2) Uani 1 1 d .
H26 H 0.0033 0.6732 0.0964 0.061 Uiso 1 1 calc R
C27 C 0.1097(6) 0.6813(9) 0.0810(2) 0.065(2) Uani 1 1 d .
H27 H 0.1166 0.7718 0.0883 0.078 Uiso 1 1 calc R
C28 C 0.1686(5) 0.6081(9) 0.0655(2) 0.061(2) Uani 1 1 d .
H28 H 0.2158 0.6480 0.0629 0.073 Uiso 1 1 calc R
C29 C 0.1575(4) 0.4772(8) 0.0541(2) 0.051(2) Uani 1 1 d .
H29 H 0.1971 0.4273 0.0435 0.061 Uiso 1 1 calc R
C30 C 0.0883(4) 0.4180(7) 0.0583(2) 0.0460(19) Uani 1 1 d .
H30 H 0.0809 0.3286 0.0500 0.055 Uiso 1 1 calc R

loop_
_atom_site_aniso_label
_atom_site_aniso_U_11
_atom_site_aniso_U_22
_atom_site_aniso_U_33
_atom_site_aniso_U_23
_atom_site_aniso_U_13
_atom_site_aniso_U_12
Pd1 0.0283(2) 0.0335(3) 0.0221(2) -0.0004(2) -0.0010(2) -0.0005(2)
Br1 0.0439(4) 0.0693(6) 0.0402(4) -0.0053(4) 0.0046(3) 0.0074(4)
Br2 0.0435(4) 0.0474(5) 0.0449(4) -0.0052(4) 0.0043(3) 0.0010(3)
N1 0.037(3) 0.032(3) 0.027(3) 0.007(2) 0.005(2) -0.002(2)
N2 0.025(3) 0.033(3) 0.028(3) 0.004(2) -0.001(2) 0.000(2)
N3 0.044(3) 0.042(4) 0.020(3) -0.001(2) -0.003(2) -0.008(3)
N4 0.043(3) 0.040(4) 0.031(3) 0.005(3) -0.003(2) 0.004(3)
C1 0.028(3) 0.036(4) 0.031(4) -0.001(3) 0.002(3) 0.005(3)
C2 0.037(4) 0.034(4) 0.029(4) 0.000(3) 0.001(3) 0.006(3)
C3 0.061(5) 0.040(4) 0.038(4) 0.012(3) 0.000(4) 0.007(4)
C4 0.076(6) 0.068(6) 0.039(5) 0.012(4) -0.018(4) 0.014(5)
C5 0.060(5) 0.070(6) 0.041(5) -0.006(4) -0.020(4) 0.012(5)
C6 0.037(4) 0.053(5) 0.036(4) -0.011(4) -0.010(3) -0.005(3)
C7 0.034(3) 0.042(4) 0.026(3) -0.005(3) 0.000(3) 0.009(3)
C8 0.041(4) 0.038(4) 0.033(4) 0.003(3) 0.005(3) -0.004(3)
C9 0.057(5) 0.036(4) 0.071(6) 0.004(4) 0.004(4) -0.009(4)
C10 0.058(5) 0.065(6) 0.059(5) 0.011(4) 0.019(4) -0.012(4)
C11 0.029(3) 0.034(4) 0.029(4) 0.003(3) 0.000(3) -0.006(3)
C12 0.073(5) 0.043(5) 0.047(5) 0.001(4) 0.017(4) -0.002(4)
C13 0.042(4) 0.058(5) 0.046(4) 0.003(4) 0.018(3) 0.000(4)
C14 0.026(3) 0.037(4) 0.032(4) 0.004(3) 0.005(3) 0.001(3)
C15 0.037(4) 0.072(6) 0.024(4) 0.005(4) -0.008(3) -0.002(4)
C16 0.055(5) 0.067(6) 0.040(4) 0.015(4) -0.014(4) 0.003(4)
C17 0.034(4) 0.052(5) 0.036(4) -0.015(3) 0.000(3) -0.003(3)
C18 0.027(3) 0.035(4) 0.043(4) 0.006(3) 0.003(3) 0.005(3)
C19 0.037(4) 0.066(6) 0.066(5) -0.013(5) -0.010(4) -0.010(4)
C20 0.044(5) 0.047(5) 0.109(8) 0.001(5) -0.028(5) -0.012(4)
C21 0.053(5) 0.070(7) 0.121(9) 0.009(7) 0.039(6) -0.013(5)
C22 0.108(8) 0.064(6) 0.100(8) -0.007(6) 0.064(7) -0.013(6)
C23 0.069(5) 0.043(5) 0.069(6) -0.009(4) 0.029(5) -0.010(4)
C24 0.064(5) 0.035(4) 0.041(4) -0.002(4) -0.005(4) 0.011(4)
C25 0.054(5) 0.042(4) 0.027(4) 0.006(3) -0.007(3) 0.003(4)
C26 0.071(5) 0.039(5) 0.042(4) 0.001(4) -0.013(4) 0.004(4)
C27 0.101(7) 0.041(5) 0.052(5) 0.006(4) -0.028(5) -0.002(5)
C28 0.069(6) 0.071(7) 0.043(5) 0.018(4) -0.029(4) -0.024(5)
C29 0.059(5) 0.052(5) 0.042(4) 0.010(4) -0.005(4) -0.003(4)
C30 0.063(5) 0.038(4) 0.037(4) 0.012(3) -0.006(4) -0.003(4)

loop_
_atom_type_symbol
_atom_type_description
_atom_type_scat_dispersion_real
_atom_type_scat_dispersion_imag
_atom_type_scat_source
C C 0.0033 0.0016 'International Tables Vol C Tables 4.2.6.8 and 6.1.1.4'
H H 0.0000 0.0000 'International Tables Vol C Tables 4.2.6.8 and 6.1.1.4'
N N 0.0061 0.0033 'International Tables Vol C Tables 4.2.6.8 and 6.1.1.4'
Br Br -0.2901 2.4595 'International Tables Vol C Tables 4.2.6.8 and 6.1.1.4'
Pd Pd -0.9988 1.0072 'International Tables Vol C Tables 4.2.6.8 and 6.1.1.4'

loop_
_geom_angle_atom_site_label_1
_geom_angle_atom_site_label_2
_geom_angle_atom_site_label_3
_geom_angle
C1 Pd1 C14 176.0(3)
C1 Pd1 Br1 88.53(17)
C14 Pd1 Br1 90.59(17)
C1 Pd1 Br2 90.27(17)
C14 Pd1 Br2 90.69(17)
Br1 Pd1 Br2 178.28(4)
C1 N1 C2 109.9(5)
C1 N1 C8 122.3(5)
C2 N1 C8 127.7(5)
C1 N2 C7 110.6(5)
C1 N2 C11 122.3(5)
C7 N2 C11 127.1(5)
C14 N3 C17 126.1(5)
C14 N3 C15 111.7(6)
C17 N3 C15 122.1(5)
C14 N4 C24 126.6(5)
C14 N4 C16 112.3(6)
C24 N4 C16 121.0(6)
N2 C1 N1 106.7(5)
N2 C1 Pd1 124.6(5)
N1 C1 Pd1 128.5(5)
N1 C2 C3 132.7(6)
N1 C2 C7 107.1(5)
C3 C2 C7 120.2(6)
C4 C3 C2 117.8(7)
C3 C4 C5 121.7(7)
C6 C5 C4 121.8(7)
C5 C6 C7 117.7(7)
N2 C7 C6 133.7(6)
N2 C7 C2 105.7(5)
C6 C7 C2 120.6(6)
N1 C8 C10 111.7(6)
N1 C8 C9 110.5(5)
C10 C8 C9 112.5(6)
N2 C11 C12 112.1(5)
N2 C11 C13 111.1(5)
C12 C11 C13 113.1(6)
N4 C14 N3 109.2(6)
N4 C14 Pd1 123.1(5)
N3 C14 Pd1 127.6(5)
N3 C15 C16 104.0(5)
N4 C16 C15 102.6(6)
N3 C17 C18 117.4(5)
C19 C18 C23 118.6(7)
C19 C18 C17 122.0(6)
C23 C18 C17 119.3(6)
C18 C19 C20 120.2(8)
C21 C20 C19 119.4(8)
C22 C21 C20 119.7(8)
C21 C22 C23 121.5(9)
C22 C23 C18 120.4(8)
N4 C24 C25 116.1(6)
C30 C25 C26 118.1(7)
C30 C25 C24 122.6(7)
C26 C25 C24 119.2(7)
C27 C26 C25 121.5(8)
C26 C27 C28 120.2(8)
C29 C28 C27 119.4(8)
C28 C29 C30 120.3(8)
C25 C30 C29 120.4(7)

loop_
_geom_bond_atom_site_label_1
_geom_bond_atom_site_label_2
_geom_bond_distance
Pd1 C1 2.022(6)
Pd1 C14 2.041(6)
Pd1 Br1 2.4348(8)
Pd1 Br2 2.4383(8)
N1 C1 1.360(8)
N1 C2 1.383(8)
N1 C8 1.477(8)
N2 C1 1.360(7)
N2 C7 1.388(7)
N2 C11 1.484(7)
N3 C14 1.332(8)
N3 C17 1.435(8)
N3 C15 1.463(8)
N4 C14 1.332(8)
N4 C24 1.445(8)
N4 C16 1.470(8)
C2 C3 1.395(9)
C2 C7 1.401(9)
C3 C4 1.370(10)
C4 C5 1.373(11)
C5 C6 1.366(10)
C6 C7 1.396(8)
C8 C10 1.515(9)
C8 C9 1.541(9)
C11 C12 1.502(9)
C11 C13 1.529(8)
C15 C16 1.495(10)
C17 C18 1.514(9)
C18 C19 1.361(9)
C18 C23 1.380(10)
C19 C20 1.411(11)
C20 C21 1.360(12)
C21 C22 1.346(13)
C22 C23 1.360(11)
C24 C25 1.513(10)
C25 C30 1.383(10)
C25 C26 1.393(10)
C26 C27 1.350(11)
C27 C28 1.387(12)
C28 C29 1.370(11)
C29 C30 1.384(10)
